data_7128041
loop_
_publ_author_name
'Li, Qi'
'Zhang, Qian'
'Wei, Wu-Ji'
'Wang, A-Ni'
'Hu, Ji-Xiang'
'Wang, Guo-Ming'

_publ_section_title
;
 Light actuated stable radicals of the 9-anthracene carboxylic acid for
 designing new photochromic complexes.
;
_journal_issue 35
_journal_name_full 'Chemical communications (Cambridge, England)'
_journal_page_first 4295
_journal_page_last 4298
_journal_paper_doi 10.1039/d1cc00920f
_journal_volume 57
_journal_year 2021
_chemical_formula_moiety 'C42 H48 N2 Ni O10'
_chemical_formula_sum 'C42 H48 N2 Ni O10'
_chemical_formula_weight 799.53
_space_group_crystal_system monoclinic
_space_group_IT_number 14
_space_group_name_Hall '-P 2yn'
_space_group_name_H-M_alt 'P 1 21/n 1'
_atom_sites_solution_hydrogens mixed
_audit_creation_method SHELXL-2016/6
_audit_update_record
;
2021-02-18 deposited with the CCDC.	2021-03-17 downloaded from the CCDC.
;
_cell_angle_alpha 90
_cell_angle_beta 106.649(18)
_cell_angle_gamma 90
_cell_formula_units_Z 2
_cell_length_a 9.2120(15)
_cell_length_b 16.537(2)
_cell_length_c 13.109(3)
_cell_measurement_reflns_used 3364
_cell_measurement_temperature 293(2)
_cell_measurement_theta_max 25.008
_cell_measurement_theta_min 2.616
_cell_volume 1913.3(6)
_computing_structure_refinement 'SHELXL-2016/6 (Sheldrick, 2016)'
_diffrn_ambient_temperature 293(2)
_diffrn_measured_fraction_theta_full 0.999
_diffrn_measured_fraction_theta_max 0.999
_diffrn_measurement_device_type 'XtaLAB Mini (ROW)'
_diffrn_radiation_type MoK\a
_diffrn_radiation_wavelength 0.71073
_diffrn_reflns_av_R_equivalents 0.0381
_diffrn_reflns_av_unetI/netI 0.0549
_diffrn_reflns_Laue_measured_fraction_full 0.999
_diffrn_reflns_Laue_measured_fraction_max 0.999
_diffrn_reflns_limit_h_max 10
_diffrn_reflns_limit_h_min -10
_diffrn_reflns_limit_k_max 19
_diffrn_reflns_limit_k_min -19
_diffrn_reflns_limit_l_max 15
_diffrn_reflns_limit_l_min -5
_diffrn_reflns_number 6541
_diffrn_reflns_point_group_measured_fraction_full 0.999
_diffrn_reflns_point_group_measured_fraction_max 0.999
_diffrn_reflns_theta_full 25.008
_diffrn_reflns_theta_max 25.008
_diffrn_reflns_theta_min 2.616
_exptl_absorpt_coefficient_mu 0.569
_exptl_absorpt_correction_T_max 1.0
_exptl_absorpt_correction_T_min 0.4106
_exptl_absorpt_correction_type multi-scan
_exptl_crystal_colour blue
_exptl_crystal_density_diffrn 1.388
_exptl_crystal_description block
_exptl_crystal_F_000 844
_refine_diff_density_max 0.504
_refine_diff_density_min -0.419
_refine_diff_density_rms 0.066
_refine_ls_extinction_method none
_refine_ls_goodness_of_fit_ref 1.049
_refine_ls_hydrogen_treatment mixed
_refine_ls_matrix_type full
_refine_ls_number_parameters 258
_refine_ls_number_reflns 3364
_refine_ls_number_restraints 0
_refine_ls_restrained_S_all 1.049
_refine_ls_R_factor_all 0.0613
_refine_ls_R_factor_gt 0.0455
_refine_ls_shift/su_max 0.000
_refine_ls_shift/su_mean 0.000
_refine_ls_structure_factor_coef Fsqd
_refine_ls_weighting_details 'w=1/[\s^2^(Fo^2^)+(0.0694P)^2^] where P=(Fo^2^+2Fc^2^)/3'
_refine_ls_weighting_scheme calc
_refine_ls_wR_factor_gt 0.1237
_refine_ls_wR_factor_ref 0.1351
_reflns_Friedel_coverage 0.000
_reflns_number_gt 2562
_reflns_number_total 3364
_reflns_threshold_expression 'I > 2\s(I)'
_cod_data_source_file d1cc00920f2.cif
_cod_data_source_block 1
_cod_depositor_comments 'Adding full bibliography for 7128041.cif.'
_cod_original_sg_symbol_H-M 'P 21/n'
_cod_database_code 7128041
_shelx_shelxl_version_number 2016/6
_shelx_space_group_comment
;
The symmetry employed for this shelxl refinement is uniquely defined
by the following loop, which should always be used as a source of
symmetry information in preference to the above space-group names.
They are only intended as comments.
;

loop_
_space_group_symop_operation_xyz
'x, y, z'
'-x+1/2, y+1/2, -z+1/2'
'-x, -y, -z'
'x-1/2, -y-1/2, z-1/2'

loop_
_atom_site_label
_atom_site_type_symbol
_atom_site_fract_x
_atom_site_fract_y
_atom_site_fract_z
_atom_site_U_iso_or_equiv
_atom_site_adp_type
_atom_site_occupancy
_atom_site_site_symmetry_order
_atom_site_calc_flag
_atom_site_refinement_flags_posn
_atom_site_refinement_flags_adp
_atom_site_refinement_flags_occupancy
_atom_site_disorder_assembly
_atom_site_disorder_group
Ni1 Ni 0.500000 1.000000 1.000000 0.03158(19) Uani 1 2 d S . P . .
C1 C 0.3347(3) 0.88161(16) 0.8368(3) 0.0614(10) Uani 1 1 d . . . . .
H1A H 0.305316 0.931056 0.796386 0.074 Uiso 1 1 calc R U . . .
H1B H 0.264778 0.873912 0.878982 0.074 Uiso 1 1 calc R U . . .
C2 C 0.3127(4) 0.81195(17) 0.7581(3) 0.0703(11) Uani 1 1 d . . . . .
H2A H 0.217691 0.818693 0.702817 0.084 Uiso 1 1 calc R U . . .
H2B H 0.394113 0.811861 0.724819 0.084 Uiso 1 1 calc R U . . .
C3 C 0.5380(4) 0.82657(17) 0.9899(4) 0.0817(15) Uani 1 1 d . . . . .
H3A H 0.486721 0.777054 0.960009 0.098 Uiso 1 1 calc R U . . .
H3B H 0.646171 0.818127 1.004116 0.098 Uiso 1 1 calc R U . . .
C4 C 0.5029(4) 0.84564(19) 1.0901(4) 0.0774(14) Uani 1 1 d . . . . .
H4A H 0.394005 0.846461 1.078068 0.093 Uiso 1 1 calc R U . . .
H4B H 0.545338 0.804387 1.142851 0.093 Uiso 1 1 calc R U . . .
C5 C 0.5962(4) 0.9088(2) 0.8505(3) 0.0798(12) Uani 1 1 d . . . . .
H5A H 0.552916 0.947334 0.794203 0.096 Uiso 1 1 calc R U . . .
H5B H 0.613702 0.858655 0.817499 0.096 Uiso 1 1 calc R U . . .
C6 C 0.7461(4) 0.9411(2) 0.9195(3) 0.0730(10) Uani 1 1 d . . . . .
H6A H 0.802987 0.898198 0.963762 0.088 Uiso 1 1 calc R U . . .
H6B H 0.805717 0.961912 0.875173 0.088 Uiso 1 1 calc R U . . .
C7 C 0.1512(3) 0.96828(16) 0.3813(2) 0.0469(7) Uani 1 1 d . . . . .
C8 C 0.0710(4) 1.03926(17) 0.3948(3) 0.0581(9) Uani 1 1 d . . . . .
H8 H -0.016989 1.053530 0.342453 0.070 Uiso 1 1 calc R U . . .
C9 C 0.1202(4) 1.0862(2) 0.4822(3) 0.0717(10) Uani 1 1 d . . . . .
H9 H 0.065283 1.132004 0.489128 0.086 Uiso 1 1 calc R U . . .
C10 C 0.2535(5) 1.0669(2) 0.5631(3) 0.0766(11) Uani 1 1 d . . . . .
H10 H 0.287092 1.100428 0.622193 0.092 Uiso 1 1 calc R U . . .
C11 C 0.3315(5) 1.0003(2) 0.5546(3) 0.0721(11) Uani 1 1 d . . . . .
H11 H 0.418589 0.987669 0.608740 0.087 Uiso 1 1 calc R U . . .
C12 C 0.2846(3) 0.94847(19) 0.4651(3) 0.0568(8) Uani 1 1 d . . . . .
C13 C 0.3646(3) 0.8795(2) 0.4545(3) 0.0628(9) Uani 1 1 d . . . . .
H13 H 0.450315 0.865975 0.509314 0.075 Uiso 1 1 calc R U . . .
C14 C 0.3226(3) 0.83013(18) 0.3661(3) 0.0542(8) Uani 1 1 d . . . . .
C15 C 0.4066(3) 0.7605(2) 0.3535(3) 0.0660(10) Uani 1 1 d . . . . .
H15 H 0.493393 0.747054 0.407418 0.079 Uiso 1 1 calc R U . . .
C16 C 0.3649(4) 0.7136(2) 0.2667(4) 0.0696(10) Uani 1 1 d . . . . .
H16 H 0.421793 0.668082 0.261604 0.083 Uiso 1 1 calc R U . . .
C17 C 0.2352(4) 0.73305(19) 0.1832(3) 0.0619(9) Uani 1 1 d . . . . .
H17 H 0.207924 0.700972 0.122422 0.074 Uiso 1 1 calc R U . . .
C18 C 0.1488(3) 0.79882(16) 0.1908(3) 0.0516(8) Uani 1 1 d . . . . .
H18 H 0.062734 0.810530 0.135342 0.062 Uiso 1 1 calc R U . . .
C19 C 0.1883(3) 0.84929(15) 0.2817(2) 0.0450(7) Uani 1 1 d . . . . .
C20 C 0.1053(3) 0.91841(14) 0.2929(2) 0.0408(7) Uani 1 1 d . . . . .
C21 C -0.0406(3) 0.93772(15) 0.2066(2) 0.0429(7) Uani 1 1 d . . . . .
N1 N 0.4882(3) 0.89420(13) 0.9114(2) 0.0523(7) Uani 1 1 d . . . . .
O1 O 0.3117(3) 0.73889(13) 0.8105(2) 0.0902(9) Uani 1 1 d . . . . .
H1 H 0.301232 0.701549 0.767881 0.135 Uiso 1 1 calc R U . . .
O2 O 0.5657(2) 0.92316(11) 1.12857(18) 0.0501(6) Uani 1 1 d . . . . .
H2 H 0.659(4) 0.916(2) 1.157(3) 0.094(14) Uiso 1 1 d . . . . .
O3 O 0.7149(2) 1.00460(10) 0.98502(18) 0.0402(5) Uani 1 1 d . . . . .
H3 H 0.784(4) 1.0085(17) 1.033(3) 0.058(11) Uiso 1 1 d . . . . .
O4 O -0.1478(2) 0.88908(11) 0.19632(18) 0.0566(6) Uani 1 1 d . . . . .
O5 O -0.0467(2) 0.99983(9) 0.15212(19) 0.0503(6) Uani 1 1 d . . . . .

loop_
_atom_site_aniso_label
_atom_site_aniso_U_11
_atom_site_aniso_U_22
_atom_site_aniso_U_33
_atom_site_aniso_U_23
_atom_site_aniso_U_13
_atom_site_aniso_U_12
Ni1 0.0284(3) 0.0247(3) 0.0385(3) 0.00314(17) 0.0044(2) -0.00138(15)
C1 0.0428(16) 0.0453(16) 0.079(2) -0.0200(16) -0.0106(16) 0.0048(13)
C2 0.057(2) 0.0595(19) 0.078(3) -0.0291(18) -0.0072(18) 0.0055(15)
C3 0.068(2) 0.0281(14) 0.118(4) -0.0019(18) -0.023(2) 0.0047(14)
C4 0.0467(19) 0.0503(18) 0.114(4) 0.042(2) -0.010(2) -0.0135(15)
C5 0.051(2) 0.110(3) 0.074(3) -0.041(2) 0.0110(19) 0.0078(19)
C6 0.0443(18) 0.109(3) 0.068(2) -0.027(2) 0.0198(17) 0.0018(18)
C7 0.0412(15) 0.0467(15) 0.0497(18) 0.0083(14) 0.0079(13) -0.0065(12)
C8 0.0568(19) 0.0500(16) 0.066(2) 0.0078(16) 0.0152(17) -0.0073(14)
C9 0.084(3) 0.0571(19) 0.077(3) -0.0058(18) 0.029(2) -0.0152(17)
C10 0.085(3) 0.086(3) 0.060(2) -0.016(2) 0.023(2) -0.034(2)
C11 0.059(2) 0.097(3) 0.051(2) -0.0009(19) 0.0015(18) -0.0151(18)
C12 0.0447(16) 0.0710(19) 0.0478(18) 0.0055(16) 0.0020(14) -0.0126(15)
C13 0.0408(16) 0.081(2) 0.056(2) 0.0172(19) -0.0038(15) 0.0029(15)
C14 0.0347(15) 0.0631(17) 0.060(2) 0.0132(16) 0.0068(14) 0.0037(13)
C15 0.0379(16) 0.074(2) 0.083(3) 0.025(2) 0.0120(17) 0.0133(15)
C16 0.0515(19) 0.0584(18) 0.105(3) 0.005(2) 0.032(2) 0.0106(16)
C17 0.0563(19) 0.0588(17) 0.076(2) 0.0005(17) 0.0269(18) -0.0008(15)
C18 0.0383(15) 0.0529(15) 0.061(2) 0.0037(15) 0.0103(14) -0.0017(13)
C19 0.0326(14) 0.0477(14) 0.0512(18) 0.0118(13) 0.0061(13) -0.0030(11)
C20 0.0302(13) 0.0425(13) 0.0459(17) 0.0108(12) 0.0048(12) -0.0030(11)
C21 0.0337(14) 0.0418(13) 0.0492(17) 0.0023(13) 0.0052(12) 0.0007(11)
N1 0.0386(13) 0.0432(12) 0.0647(17) -0.0147(12) -0.0018(12) 0.0033(10)
O1 0.116(2) 0.0485(12) 0.109(2) -0.0340(14) 0.0368(19) -0.0222(13)
O2 0.0354(11) 0.0530(11) 0.0578(14) 0.0217(10) 0.0069(10) 0.0008(9)
O3 0.0298(11) 0.0465(11) 0.0406(12) 0.0045(8) 0.0042(9) -0.0012(7)
O4 0.0338(10) 0.0471(10) 0.0767(16) 0.0205(10) -0.0037(10) -0.0073(8)
O5 0.0373(11) 0.0509(12) 0.0543(14) 0.0184(9) -0.0003(10) -0.0033(7)

loop_
_atom_type_symbol
_atom_type_description
_atom_type_scat_dispersion_real
_atom_type_scat_dispersion_imag
_atom_type_scat_source
C C 0.0033 0.0016 'International Tables Vol C Tables 4.2.6.8 and 6.1.1.4'
H H 0.0000 0.0000 'International Tables Vol C Tables 4.2.6.8 and 6.1.1.4'
N N 0.0061 0.0033 'International Tables Vol C Tables 4.2.6.8 and 6.1.1.4'
O O 0.0106 0.0060 'International Tables Vol C Tables 4.2.6.8 and 6.1.1.4'
Ni Ni 0.3393 1.1124 'International Tables Vol C Tables 4.2.6.8 and 6.1.1.4'

loop_
_geom_angle_atom_site_label_1
_geom_angle_atom_site_label_2
_geom_angle_atom_site_label_3
_geom_angle
_geom_angle_site_symmetry_1
_geom_angle_site_symmetry_3
_geom_angle_publ_flag
O3 Ni1 O3 180.0 3_677 . ?
O3 Ni1 O2 92.07(8) 3_677 3_677 ?
O3 Ni1 O2 87.93(8) . 3_677 ?
O3 Ni1 O2 87.93(8) 3_677 . ?
O3 Ni1 O2 92.07(8) . . ?
O2 Ni1 O2 180.0 3_677 . ?
O3 Ni1 N1 97.17(9) 3_677 . ?
O3 Ni1 N1 82.83(9) . . ?
O2 Ni1 N1 96.07(10) 3_677 . ?
O2 Ni1 N1 83.93(10) . . ?
O3 Ni1 N1 82.83(9) 3_677 3_677 ?
O3 Ni1 N1 97.17(9) . 3_677 ?
O2 Ni1 N1 83.93(10) 3_677 3_677 ?
O2 Ni1 N1 96.07(10) . 3_677 ?
N1 Ni1 N1 180.0 . 3_677 ?
N1 C1 C2 118.0(2) . . ?
O1 C2 C1 110.0(3) . . ?
C4 C3 N1 110.5(3) . . ?
O2 C4 C3 109.5(3) . . ?
N1 C5 C6 112.2(3) . . ?
O3 C6 C5 108.1(3) . . ?
C20 C7 C8 123.3(3) . . ?
C20 C7 C12 119.6(3) . . ?
C8 C7 C12 117.0(3) . . ?
C9 C8 C7 121.3(3) . . ?
C8 C9 C10 121.1(4) . . ?
C11 C10 C9 119.7(4) . . ?
C10 C11 C12 121.6(4) . . ?
C13 C12 C11 122.4(3) . . ?
C13 C12 C7 118.4(3) . . ?
C11 C12 C7 119.2(3) . . ?
C14 C13 C12 122.8(3) . . ?
C13 C14 C15 123.1(3) . . ?
C13 C14 C19 119.2(3) . . ?
C15 C14 C19 117.7(3) . . ?
C16 C15 C14 122.3(3) . . ?
C15 C16 C17 120.1(3) . . ?
C18 C17 C16 120.5(3) . . ?
C17 C18 C19 121.1(3) . . ?
C20 C19 C18 123.5(2) . . ?
C20 C19 C14 118.2(3) . . ?
C18 C19 C14 118.3(3) . . ?
C7 C20 C19 121.7(2) . . ?
C7 C20 C21 119.3(2) . . ?
C19 C20 C21 118.9(2) . . ?
O5 C21 O4 124.4(2) . . ?
O5 C21 C20 119.0(2) . . ?
O4 C21 C20 116.6(2) . . ?
C5 N1 C1 109.4(3) . . ?
C5 N1 C3 112.0(3) . . ?
C1 N1 C3 113.2(2) . . ?
C5 N1 Ni1 103.31(18) . . ?
C1 N1 Ni1 111.85(17) . . ?
C3 N1 Ni1 106.7(2) . . ?
C4 O2 Ni1 105.62(19) . . ?
C6 O3 Ni1 113.24(18) . . ?

loop_
_geom_bond_atom_site_label_1
_geom_bond_atom_site_label_2
_geom_bond_distance
_geom_bond_site_symmetry_2
_geom_bond_publ_flag
Ni1 O3 2.046(2) 3_677 ?
Ni1 O3 2.046(2) . ?
Ni1 O2 2.0584(19) 3_677 ?
Ni1 O2 2.0584(19) . ?
Ni1 N1 2.086(2) . ?
Ni1 N1 2.086(2) 3_677 ?
C1 N1 1.485(3) . ?
C1 C2 1.521(4) . ?
C2 O1 1.391(4) . ?
C3 C4 1.475(6) . ?
C3 N1 1.500(4) . ?
C4 O2 1.437(4) . ?
C5 N1 1.463(5) . ?
C5 C6 1.515(4) . ?
C6 O3 1.436(4) . ?
C7 C20 1.386(4) . ?
C7 C8 1.425(4) . ?
C7 C12 1.432(4) . ?
C8 C9 1.350(5) . ?
C9 C10 1.410(5) . ?
C10 C11 1.337(5) . ?
C11 C12 1.417(5) . ?
C12 C13 1.386(5) . ?
C13 C14 1.379(5) . ?
C14 C15 1.424(4) . ?
C14 C19 1.439(4) . ?
C15 C16 1.339(5) . ?
C16 C17 1.408(5) . ?
C17 C18 1.368(4) . ?
C18 C19 1.414(4) . ?
C19 C20 1.406(4) . ?
C20 C21 1.522(3) . ?
C21 O5 1.243(3) . ?
C21 O4 1.250(3) . ?
